data_4073304
loop_
_publ_author_name
'Ly, Hanh V.'
'Forster, Taryn D.'
'Parvez, Masood'
'McDonald, Robert'
'Roesler, Roland'

_publ_section_title
;
 Zinc, Cadmium, and Mercury Metallocenes Incorporating
 1,2-Diaza-3,5-diborolyl Ligands
;
_journal_issue 14
_journal_name_full Organometallics
_journal_page_first 3516
_journal_paper_doi 10.1021/om070230n
_journal_volume 26
_journal_year 2007
_chemical_formula_moiety 'C20 H46 B4 Hg N4'
_chemical_formula_sum 'C20 H46 B4 Hg N4'
_chemical_formula_weight 586.44
_chemical_name_systematic
; 

 ? 

;
_space_group_IT_number 12
_symmetry_cell_setting monoclinic
_symmetry_space_group_name_Hall '-I 2y'
_symmetry_space_group_name_H-M 'I 1 2/m 1'
_atom_sites_solution_hydrogens geom
_atom_sites_solution_primary direct
_atom_sites_solution_secondary difmap
_audit_creation_method SHELXL-97
_cell_angle_alpha 90.00
_cell_angle_beta 101.2488(13)
_cell_angle_gamma 90.00
_cell_formula_units_Z 4
_cell_length_a 16.0954(15)
_cell_length_b 15.2954(15)
_cell_length_c 11.3501(11)
_cell_measurement_reflns_used 5629
_cell_measurement_temperature 193(2)
_cell_measurement_theta_max 26.33
_cell_measurement_theta_min 2.26
_cell_volume 2740.6(5)
_computing_cell_refinement 'Bruker SAINT (Bruker, 1997)'
_computing_data_collection 'Bruker SMART (Bruker, 1997)'
_computing_data_reduction 'Bruker SAINT (Bruker, 1997)'
_computing_molecular_graphics 'Bruker SHELXTL (Bruker, 1997)'
_computing_publication_material 'Bruker SHELXTL (Bruker, 1997)'
_computing_structure_refinement 'SHELXL-97 (Sheldrick, 1997)'
_computing_structure_solution 'SHELXS-97 (Sheldrick, 1990)'
_diffrn_ambient_temperature 193(2)
_diffrn_detector_area_resol_mean 8.192
_diffrn_measured_fraction_theta_full 0.999
_diffrn_measured_fraction_theta_max 0.999
_diffrn_measurement_device_type 'Bruker PLATFORM diffractometer/SMART 1000 CCD area detector'
_diffrn_measurement_method '\w scans'
_diffrn_radiation_monochromator graphite
_diffrn_radiation_source 'fine-focus sealed tube'
_diffrn_radiation_type MoK\a
_diffrn_radiation_wavelength 0.71073
_diffrn_reflns_av_R_equivalents 0.0308
_diffrn_reflns_av_sigmaI/netI 0.0270
_diffrn_reflns_limit_h_max 20
_diffrn_reflns_limit_h_min -20
_diffrn_reflns_limit_k_max 19
_diffrn_reflns_limit_k_min -19
_diffrn_reflns_limit_l_max 14
_diffrn_reflns_limit_l_min -14
_diffrn_reflns_number 10928
_diffrn_reflns_theta_full 26.38
_diffrn_reflns_theta_max 26.38
_diffrn_reflns_theta_min 1.85
_diffrn_standards_decay_% 0
_diffrn_standards_interval_time 0
_diffrn_standards_number 0
_exptl_absorpt_coefficient_mu 5.629
_exptl_absorpt_correction_T_max 0.6616
_exptl_absorpt_correction_T_min 0.1614
_exptl_absorpt_correction_type multi-scan
_exptl_absorpt_process_details 'SADABS (Sheldrick, 1996)'
_exptl_crystal_colour colorless
_exptl_crystal_density_diffrn 1.421
_exptl_crystal_density_method 'not measured'
_exptl_crystal_description plate
_exptl_crystal_F_000 1176
_exptl_crystal_size_max 0.51
_exptl_crystal_size_mid 0.33
_exptl_crystal_size_min 0.08
_refine_diff_density_max 1.107
_refine_diff_density_min -0.488
_refine_diff_density_rms 0.084
_refine_ls_extinction_method none
_refine_ls_goodness_of_fit_ref 1.082
_refine_ls_hydrogen_treatment constr
_refine_ls_matrix_type full
_refine_ls_number_parameters 240
_refine_ls_number_reflns 2918
_refine_ls_number_restraints 0
_refine_ls_restrained_S_all 1.082
_refine_ls_R_factor_all 0.0216
_refine_ls_R_factor_gt 0.0196
_refine_ls_shift/su_max 0.000
_refine_ls_shift/su_mean 0.000
_refine_ls_structure_factor_coef Fsqd
_refine_ls_weighting_details 'calc w=1/[\s^2^(Fo^2^)+(0.0225P)^2^+3.7663P] where P=(Fo^2^+2Fc^2^)/3'
_refine_ls_weighting_scheme calc
_refine_ls_wR_factor_gt 0.0487
_refine_ls_wR_factor_ref 0.0499
_reflns_number_gt 2744
_reflns_number_total 2918
_reflns_threshold_expression I>2\s(I)
_cod_data_source_file om070230n-file005.cif
_cod_data_source_block 4a
_cod_depositor_comments
;
The following automatic conversions were performed:

'_symmetry_cell_setting' value 'Monoclinic' changed to 'monoclinic'
according to /home/saulius/struct/CIF-dictionaries/cif_core.dic
dictionary named 'cif_core.dic' version 2.4.1 from 2010-06-29.

Automatic conversion script
Id: cif_fix_values 1715 2011-07-08 13:25:40Z adriana 
;
_cod_original_sg_symbol_H-M 'I 2/m'
_cod_database_code 4073304

loop_
_symmetry_equiv_pos_as_xyz
'x, y, z'
'-x, y, -z'
'x+1/2, y+1/2, z+1/2'
'-x+1/2, y+1/2, -z+1/2'
'-x, -y, -z'
'x, -y, z'
'-x+1/2, -y+1/2, -z+1/2'
'x+1/2, -y+1/2, z+1/2'

loop_
_atom_site_label
_atom_site_type_symbol
_atom_site_fract_x
_atom_site_fract_y
_atom_site_fract_z
_atom_site_U_iso_or_equiv
_atom_site_adp_type
_atom_site_occupancy
_atom_site_symmetry_multiplicity
_atom_site_calc_flag
_atom_site_refinement_flags
_atom_site_disorder_assembly
_atom_site_disorder_group
Hg Hg 0.5000 0.216772(10) 0.5000 0.03357(6) Uani 1 2 d S . .
N11 N 0.4639(4) 0.2064(3) 0.2042(5) 0.0417(12) Uani 0.50 1 d P A -1
N12 N 0.4794(4) 0.2995(3) 0.2236(5) 0.0440(13) Uani 0.50 1 d P A -1
C10 C 0.5817(4) 0.2222(4) 0.3693(5) 0.0339(12) Uani 0.50 1 d P A -1
C11A C 0.4096(10) 0.1945(10) 0.0920(14) 0.042(2) Uiso 0.25 1 d P A -1
H11A H 0.3716 0.2468 0.0785 0.050 Uiso 0.25 1 calc PR A -1
C12A C 0.3522(13) 0.1143(13) 0.097(2) 0.065(3) Uiso 0.25 1 d P A -1
H12A H 0.3874 0.0627 0.1214 0.078 Uiso 0.25 1 calc PR A -1
H12B H 0.3173 0.1042 0.0168 0.078 Uiso 0.25 1 calc PR A -1
H12C H 0.3154 0.1250 0.1544 0.078 Uiso 0.25 1 calc PR A -1
C13A C 0.4583(10) 0.1925(11) -0.0113(15) 0.054(2) Uiso 0.25 1 d P A -1
H13A H 0.4992 0.2407 -0.0017 0.065 Uiso 0.50 2 calc SPR A -1
H13B H 0.4184 0.1989 -0.0879 0.065 Uiso 0.25 1 calc PR A -1
H13C H 0.4884 0.1368 -0.0103 0.065 Uiso 0.25 1 calc PR A -1
C14A C 0.4181(9) 0.3754(10) 0.2054(13) 0.045(2) Uiso 0.25 1 d P A -1
H14A H 0.4398 0.4270 0.2564 0.054 Uiso 0.25 1 calc PR A -1
C15A C 0.3312(9) 0.3367(10) 0.2365(13) 0.045(2) Uiso 0.25 1 d P A -1
H15A H 0.3157 0.2829 0.1907 0.054 Uiso 0.25 1 calc PR A -1
H15B H 0.2858 0.3799 0.2151 0.054 Uiso 0.25 1 calc PR A -1
H15C H 0.3397 0.3239 0.3227 0.054 Uiso 0.25 1 calc PR A -1
C16A C 0.3964(10) 0.3991(12) 0.0648(14) 0.062(3) Uiso 0.25 1 d P A -1
H16A H 0.3636 0.4535 0.0531 0.074 Uiso 0.25 1 calc PR A -1
H16B H 0.3631 0.3516 0.0206 0.074 Uiso 0.25 1 calc PR A -1
H16C H 0.4491 0.4065 0.0350 0.074 Uiso 0.25 1 calc PR A -1
C11B C 0.4161(9) 0.1685(9) 0.0832(13) 0.042(2) Uiso 0.25 1 d P A -1
H11B H 0.3742 0.2145 0.0488 0.050 Uiso 0.25 1 calc PR A -1
C12B C 0.3667(13) 0.0913(13) 0.0915(19) 0.065(3) Uiso 0.25 1 d P A -1
H12D H 0.3224 0.0861 0.0193 0.078 Uiso 0.25 1 calc PR A -1
H12E H 0.3406 0.0953 0.1624 0.078 Uiso 0.25 1 calc PR A -1
H12F H 0.4035 0.0397 0.0985 0.078 Uiso 0.25 1 calc PR A -1
C13B C 0.4717(9) 0.1580(11) -0.0051(15) 0.054(2) Uiso 0.25 1 d P A -1
H13D H 0.5108 0.2077 0.0010 0.065 Uiso 0.25 1 calc PR A -1
H13E H 0.4371 0.1558 -0.0863 0.065 Uiso 0.25 1 calc PR A -1
H13F H 0.5042 0.1037 0.0113 0.065 Uiso 0.25 1 calc PR A -1
C14B C 0.4018(9) 0.3493(10) 0.1746(13) 0.045(2) Uiso 0.25 1 d P A -1
H14B H 0.3700 0.3097 0.1115 0.054 Uiso 0.25 1 calc PR A -1
C15B C 0.3429(10) 0.3593(10) 0.2624(13) 0.045(2) Uiso 0.25 1 d P A -1
H15D H 0.3745 0.3824 0.3386 0.054 Uiso 0.25 1 calc PR A -1
H15E H 0.3188 0.3022 0.2761 0.054 Uiso 0.25 1 calc PR A -1
H15F H 0.2971 0.3998 0.2293 0.054 Uiso 0.25 1 calc PR A -1
C16B C 0.4124(10) 0.4266(12) 0.1105(15) 0.062(3) Uiso 0.25 1 d P A -1
H16D H 0.4427 0.4702 0.1660 0.074 Uiso 0.25 1 calc PR A -1
H16E H 0.3567 0.4496 0.0729 0.074 Uiso 0.25 1 calc PR A -1
H16F H 0.4451 0.4134 0.0484 0.074 Uiso 0.25 1 calc PR A -1
C17 C 0.6738(6) 0.2057(6) 0.4328(9) 0.046(2) Uani 0.50 1 d P A -1
H17A H 0.7093 0.1977 0.3726 0.055 Uiso 0.50 1 calc PR A -1
H17B H 0.6763 0.1530 0.4825 0.055 Uiso 0.50 1 calc PR A -1
H17C H 0.6944 0.2559 0.4838 0.055 Uiso 0.50 1 calc PR A -1
C18 C 0.5445(5) 0.0564(4) 0.2714(7) 0.0545(17) Uani 0.50 1 d P A -1
H18A H 0.4974 0.0240 0.2936 0.065 Uiso 0.50 1 calc PR A -1
H18B H 0.5973 0.0413 0.3266 0.065 Uiso 0.50 1 calc PR A -1
H18C H 0.5493 0.0411 0.1891 0.065 Uiso 0.50 1 calc PR A -1
C19 C 0.5829(5) 0.4062(5) 0.3676(7) 0.0594(18) Uani 0.50 1 d P A -1
H19A H 0.5861 0.4447 0.2995 0.071 Uiso 0.50 1 calc PR A -1
H19B H 0.6394 0.4001 0.4181 0.071 Uiso 0.50 1 calc PR A -1
H19C H 0.5442 0.4315 0.4151 0.071 Uiso 0.50 1 calc PR A -1
B11 B 0.5276(4) 0.1581(5) 0.2790(6) 0.0359(13) Uani 0.50 1 d P A -1
B12 B 0.5488(5) 0.3124(5) 0.3189(7) 0.0411(15) Uani 0.50 1 d P A -1
N21 N 0.3045(5) 0.1822(6) 0.5251(7) 0.0523(19) Uani 0.50 1 d P A -2
N22 N 0.3058(4) 0.2783(5) 0.5068(6) 0.0601(19) Uani 0.50 1 d P A -2
C20 C 0.3818(4) 0.2119(4) 0.3687(5) 0.0360(12) Uani 0.50 1 d P A -2
C21A C 0.2451(7) 0.1237(9) 0.5832(11) 0.0381(18) Uiso 0.25 1 d P A -2
H21A H 0.2433 0.0630 0.5503 0.046 Uiso 0.25 1 calc PR A -2
C22A C 0.2790(10) 0.1233(11) 0.7226(13) 0.050(2) Uiso 0.25 1 d P A -2
H22A H 0.2717 0.1815 0.7552 0.060 Uiso 0.25 1 calc PR A -2
H22B H 0.3392 0.1078 0.7394 0.060 Uiso 0.25 1 calc PR A -2
H22C H 0.2473 0.0803 0.7602 0.060 Uiso 0.25 1 calc PR A -2
C23A C 0.1552(11) 0.1681(10) 0.5494(15) 0.044(2) Uiso 0.25 1 d P A -2
H23A H 0.1613 0.2316 0.5595 0.053 Uiso 0.25 1 calc PR A -2
H23B H 0.1186 0.1457 0.6021 0.053 Uiso 0.25 1 calc PR A -2
H23C H 0.1300 0.1547 0.4657 0.053 Uiso 0.25 1 calc PR A -2
C24A C 0.2888(8) 0.3145(10) 0.6172(12) 0.044(2) Uiso 0.25 1 d P A -2
H24A H 0.2517 0.2744 0.6538 0.053 Uiso 0.25 1 calc PR A -2
C25A C 0.3753(15) 0.3304(16) 0.706(2) 0.060(3) Uiso 0.25 1 d P A -2
H25A H 0.4030 0.2742 0.7287 0.072 Uiso 0.25 1 calc PR A -2
H25B H 0.3649 0.3603 0.7782 0.072 Uiso 0.25 1 calc PR A -2
H25C H 0.4120 0.3668 0.6667 0.072 Uiso 0.25 1 calc PR A -2
C26A C 0.2426(11) 0.4017(11) 0.5786(15) 0.059(3) Uiso 0.25 1 d P A -2
H26A H 0.1875 0.3895 0.5271 0.071 Uiso 0.25 1 calc PR A -2
H26B H 0.2769 0.4370 0.5341 0.071 Uiso 0.25 1 calc PR A -2
H26C H 0.2342 0.4338 0.6500 0.071 Uiso 0.25 1 calc PR A -2
C21B C 0.2445(8) 0.1766(9) 0.6070(11) 0.0381(18) Uiso 0.25 1 d P A -2
H21B H 0.2416 0.2328 0.6511 0.046 Uiso 0.25 1 calc PR A -2
C22B C 0.2704(9) 0.1021(10) 0.6914(13) 0.050(2) Uiso 0.25 1 d P A -2
H22D H 0.2744 0.0486 0.6452 0.060 Uiso 0.25 1 calc PR A -2
H22E H 0.2282 0.0941 0.7421 0.060 Uiso 0.25 1 calc PR A -2
H22F H 0.3257 0.1148 0.7421 0.060 Uiso 0.25 1 calc PR A -2
C23B C 0.1540(11) 0.1485(11) 0.5335(15) 0.044(2) Uiso 0.25 1 d P A -2
H23D H 0.1224 0.2007 0.5008 0.053 Uiso 0.25 1 calc PR A -2
H23E H 0.1227 0.1178 0.5870 0.053 Uiso 0.25 1 calc PR A -2
H23F H 0.1611 0.1097 0.4675 0.053 Uiso 0.25 1 calc PR A -2
C24B C 0.3065(8) 0.3595(10) 0.5968(12) 0.044(2) Uiso 0.25 1 d P A -2
H24B H 0.3306 0.4089 0.5564 0.053 Uiso 0.25 1 calc PR A -2
C25B C 0.3650(15) 0.3477(16) 0.706(2) 0.060(3) Uiso 0.25 1 d P A -2
H25D H 0.4197 0.3292 0.6888 0.072 Uiso 0.25 1 calc PR A -2
H25E H 0.3437 0.3029 0.7542 0.072 Uiso 0.25 1 calc PR A -2
H25F H 0.3721 0.4030 0.7505 0.072 Uiso 0.25 1 calc PR A -2
C26B C 0.2208(10) 0.3883(12) 0.6028(15) 0.059(3) Uiso 0.25 1 d P A -2
H26D H 0.1888 0.3988 0.5213 0.071 Uiso 0.25 1 calc PR A -2
H26E H 0.2237 0.4425 0.6495 0.071 Uiso 0.25 1 calc PR A -2
H26F H 0.1925 0.3430 0.6415 0.071 Uiso 0.25 1 calc PR A -2
C27 C 0.4011(5) 0.1980(6) 0.2438(6) 0.0548(18) Uani 0.50 1 d P A -2
H27A H 0.3489 0.2046 0.1835 0.066 Uiso 0.50 1 calc PR A -2
H27B H 0.4239 0.1390 0.2385 0.066 Uiso 0.50 1 calc PR A -2
H27C H 0.4428 0.2413 0.2292 0.066 Uiso 0.50 1 calc PR A -2
C28 C 0.3353(6) 0.0407(5) 0.4106(8) 0.077(3) Uani 0.50 1 d P A -2
H28A H 0.3906 0.0139 0.4411 0.092 Uiso 0.50 1 calc PR A -2
H28B H 0.3194 0.0312 0.3237 0.092 Uiso 0.50 1 calc PR A -2
H28C H 0.2927 0.0140 0.4504 0.092 Uiso 0.50 1 calc PR A -2
C29 C 0.3644(6) 0.3933(5) 0.3664(9) 0.076(2) Uani 0.50 1 d P A -2
H29A H 0.3096 0.4210 0.3359 0.091 Uiso 0.50 1 calc PR A -2
H29B H 0.3966 0.3891 0.3016 0.091 Uiso 0.50 1 calc PR A -2
H29C H 0.3963 0.4285 0.4322 0.091 Uiso 0.50 1 calc PR A -2
B21 B 0.3403(4) 0.1416(6) 0.4374(7) 0.0448(16) Uani 0.50 1 d P A -2
B22 B 0.3499(5) 0.2989(5) 0.4139(7) 0.0434(17) Uani 0.50 1 d P A -2

loop_
_atom_site_aniso_label
_atom_site_aniso_U_11
_atom_site_aniso_U_22
_atom_site_aniso_U_33
_atom_site_aniso_U_23
_atom_site_aniso_U_13
_atom_site_aniso_U_12
Hg 0.02865(9) 0.04538(10) 0.02713(9) 0.000 0.00657(6) 0.000
N11 0.040(3) 0.049(3) 0.035(3) 0.004(2) 0.006(2) -0.001(2)
N12 0.040(3) 0.041(3) 0.054(3) 0.017(2) 0.018(2) 0.009(2)
C10 0.034(3) 0.039(3) 0.030(3) -0.002(2) 0.010(2) 0.002(2)
C17 0.039(5) 0.049(5) 0.050(5) 0.016(4) 0.014(4) 0.008(3)
C18 0.061(4) 0.042(4) 0.062(4) -0.004(3) 0.013(3) 0.007(3)
C19 0.072(5) 0.044(4) 0.071(5) -0.007(3) 0.036(4) -0.008(4)
B11 0.034(3) 0.044(4) 0.032(3) -0.001(3) 0.013(2) 0.004(3)
B12 0.045(4) 0.042(4) 0.042(4) 0.004(3) 0.024(3) -0.001(3)
N21 0.035(4) 0.078(6) 0.046(4) 0.012(4) 0.015(3) 0.002(4)
N22 0.040(3) 0.102(6) 0.036(3) -0.012(3) 0.002(2) 0.029(3)
C20 0.029(3) 0.047(3) 0.031(3) 0.000(2) 0.002(2) -0.001(2)
C27 0.044(4) 0.088(5) 0.032(3) -0.005(3) 0.006(3) 0.002(3)
C28 0.075(5) 0.061(5) 0.082(6) 0.016(4) -0.014(4) -0.026(4)
C29 0.084(6) 0.047(5) 0.089(6) 0.007(4) -0.003(5) 0.004(4)
B21 0.028(3) 0.061(5) 0.041(4) 0.008(3) -0.004(3) -0.007(3)
B22 0.031(3) 0.049(4) 0.045(4) 0.003(3) -0.005(3) 0.007(3)

loop_
_atom_type_symbol
_atom_type_description
_atom_type_scat_dispersion_real
_atom_type_scat_dispersion_imag
_atom_type_scat_source
C C 0.0033 0.0016 'International Tables Vol C Tables 4.2.6.8 and 6.1.1.4'
H H 0.0000 0.0000 'International Tables Vol C Tables 4.2.6.8 and 6.1.1.4'
B B 0.0013 0.0007 'International Tables Vol C Tables 4.2.6.8 and 6.1.1.4'
N N 0.0061 0.0033 'International Tables Vol C Tables 4.2.6.8 and 6.1.1.4'
Hg Hg -2.3894 9.2266 'International Tables Vol C Tables 4.2.6.8 and 6.1.1.4'

loop_
_geom_angle_atom_site_label_1
_geom_angle_atom_site_label_2
_geom_angle_atom_site_label_3
_geom_angle
_geom_angle_site_symmetry_1
_geom_angle_site_symmetry_3
C10 Hg C10 175.6(3) 2_656 .
C20 Hg C20 176.1(3) 2_656 .
C20 Hg B22 148.8(2) 2_656 .
C20 Hg B22 34.6(2) . .
C20 Hg B22 34.6(2) 2_656 2_656
C20 Hg B22 148.8(2) . 2_656
B22 Hg B22 125.2(3) . 2_656
C10 Hg B12 34.0(2) 2_656 2_656
C10 Hg B12 142.1(2) . 2_656
C10 Hg B12 142.1(2) 2_656 .
C10 Hg B12 34.0(2) . .
B12 Hg B12 116.0(3) 2_656 .
C20 Hg B21 33.9(2) 2_656 2_656
C20 Hg B21 143.3(2) . 2_656
B22 Hg B21 172.8(2) . 2_656
B22 Hg B21 52.3(3) 2_656 2_656
C20 Hg B21 143.3(2) 2_656 .
C20 Hg B21 33.9(2) . .
B22 Hg B21 52.3(3) . .
B22 Hg B21 172.8(2) 2_656 .
B21 Hg B21 131.1(3) 2_656 .
C10 Hg B11 33.9(2) 2_656 2_656
C10 Hg B11 148.7(2) . 2_656
B12 Hg B11 51.7(2) 2_656 2_656
B12 Hg B11 164.2(2) . 2_656
C10 Hg B11 148.7(2) 2_656 .
C10 Hg B11 33.9(2) . .
B12 Hg B11 164.2(2) 2_656 .
B12 Hg B11 51.7(2) . .
B11 Hg B11 142.3(3) 2_656 .
B11 N11 C11A 136.7(8) . .
B11 N11 N12 109.8(5) . .
C11A N11 N12 108.8(7) . .
B11 N11 C11B 121.0(7) . .
N12 N11 C11B 122.8(7) . .
B12 N12 N11 109.9(5) . .
B12 N12 C14B 134.7(8) . .
N11 N12 C14B 109.9(7) . .
B12 N12 C14A 113.3(8) . .
N11 N12 C14A 130.0(7) . .
C17 C10 B12 123.3(6) . .
C17 C10 B11 124.8(6) . .
B12 C10 B11 102.2(5) . .
C17 C10 Hg 109.3(5) . .
B12 C10 Hg 94.4(3) . .
B11 C10 Hg 95.2(3) . .
N11 C11A C13A 112.1(12) . .
N11 C11A C12A 110.0(13) . .
C13A C11A C12A 114.2(14) . .
N12 C14A C16A 108.6(11) . .
N12 C14A C15A 104.9(10) . .
C16A C14A C15A 105.6(11) . .
C12B C11B C13B 111.8(14) . .
C12B C11B N11 115.8(13) . .
C13B C11B N11 112.4(11) . .
C16B C14B N12 116.6(12) . .
C16B C14B C15B 114.0(13) . .
N12 C14B C15B 113.5(11) . .
N11 B11 C10 108.4(5) . .
N11 B11 C18 126.5(6) . .
C10 B11 C18 125.0(6) . .
N11 B11 Hg 98.6(4) . .
C10 B11 Hg 50.9(3) . .
C18 B11 Hg 115.2(4) . .
N12 B12 C10 108.8(6) . .
N12 B12 C19 124.0(6) . .
C10 B12 C19 127.2(6) . .
N12 B12 Hg 101.5(4) . .
C10 B12 Hg 51.6(3) . .
C19 B12 Hg 110.3(4) . .
B21 N21 C21B 147.6(10) . .
B21 N21 N22 108.8(7) . .
C21B N21 N22 100.1(8) . .
B21 N21 C21A 115.2(9) . .
N22 N21 C21A 131.2(8) . .
B22 N22 C24A 140.2(9) . .
B22 N22 N21 110.3(6) . .
C24A N22 N21 104.4(9) . .
B22 N22 C24B 111.1(8) . .
N21 N22 C24B 132.4(8) . .
C27 C20 B22 124.7(6) . .
C27 C20 B21 123.8(6) . .
B22 C20 B21 103.0(6) . .
C27 C20 Hg 109.4(4) . .
B22 C20 Hg 92.6(4) . .
B21 C20 Hg 94.8(4) . .
N21 C21A C22A 108.1(10) . .
N21 C21A C23A 105.1(10) . .
C22A C21A C23A 111.7(11) . .
N22 C24A C26A 104.3(11) . .
N22 C24A C25A 108.7(12) . .
C26A C24A C25A 111.4(14) . .
N21 C21B C22B 108.3(11) . .
N21 C21B C23B 109.4(10) . .
C22B C21B C23B 104.0(11) . .
C25B C24B C26B 118.1(14) . .
C25B C24B N22 112.3(13) . .
C26B C24B N22 111.9(11) . .
N21 B21 C20 109.3(7) . .
N21 B21 C28 124.3(8) . .
C20 B21 C28 126.4(7) . .
N21 B21 Hg 97.2(5) . .
C20 B21 Hg 51.3(3) . .
C28 B21 Hg 117.8(5) . .
N22 B22 C20 107.6(6) . .
N22 B22 C29 126.0(7) . .
C20 B22 C29 126.4(7) . .
N22 B22 Hg 99.7(4) . .
C20 B22 Hg 52.8(3) . .
C29 B22 Hg 111.3(5) . .

loop_
_geom_bond_atom_site_label_1
_geom_bond_atom_site_label_2
_geom_bond_distance
_geom_bond_site_symmetry_2
Hg C10 2.168(6) 2_656
Hg C10 2.168(6) .
Hg C20 2.176(6) 2_656
Hg C20 2.177(6) .
Hg B22 2.729(7) .
Hg B22 2.729(7) 2_656
Hg B12 2.759(7) 2_656
Hg B12 2.759(7) .
Hg B21 2.778(7) 2_656
Hg B21 2.778(7) .
Hg B11 2.780(6) 2_656
Hg B11 2.780(6) .
N11 B11 1.407(9) .
N11 C11A 1.408(17) .
N11 N12 1.454(7) .
N11 C11B 1.549(15) .
N12 B12 1.410(10) .
N12 C14B 1.476(15) .
N12 C14A 1.512(15) .
C10 C17 1.536(11) .
C10 B12 1.546(10) .
C10 B11 1.557(9) .
C11A C13A 1.53(2) .
C11A C12A 1.54(3) .
C14A C16A 1.61(2) .
C14A C15A 1.62(2) .
C11B C12B 1.44(3) .
C11B C13B 1.48(2) .
C14B C16B 1.42(2) .
C14B C15B 1.51(2) .
C18 B11 1.584(10) .
C19 B12 1.597(11) .
N21 B21 1.390(12) .
N21 C21B 1.468(14) .
N21 N22 1.486(12) .
N21 C21A 1.548(15) .
N22 B22 1.416(11) .
N22 C24A 1.445(14) .
N22 C24B 1.607(15) .
C20 C27 1.524(9) .
C20 B22 1.550(10) .
C20 B21 1.553(9) .
C21A C22A 1.569(18) .
C21A C23A 1.58(2) .
C24A C26A 1.55(2) .
C24A C25A 1.57(3) .
C21B C22B 1.49(2) .
C21B C23B 1.59(2) .
C24B C25B 1.41(3) .
C24B C26B 1.46(2) .
C28 B21 1.573(12) .
C29 B22 1.575(11) .

loop_
_geom_torsion_atom_site_label_1
_geom_torsion_atom_site_label_2
_geom_torsion_atom_site_label_3
_geom_torsion_atom_site_label_4
_geom_torsion
_geom_torsion_site_symmetry_1
B11 N11 N12 B12 -5.4(7) .
C11A N11 N12 B12 -165.4(8) .
C11B N11 N12 B12 -157.5(8) .
B11 N11 N12 C14B -163.2(7) .
C11B N11 N12 C14B 44.7(10) .
B11 N11 N12 C14A -153.9(9) .
C11A N11 N12 C14A 46.0(12) .
C10 Hg C10 C17 100.8(5) 2_656
B12 Hg C10 C17 76.6(6) 2_656
B12 Hg C10 C17 127.7(7) .
B11 Hg C10 C17 -23.2(7) 2_656
B11 Hg C10 C17 -129.7(7) .
C10 Hg C10 B12 -26.9(4) 2_656
B12 Hg C10 B12 -51.1(7) 2_656
B11 Hg C10 B12 -150.8(4) 2_656
B11 Hg C10 B12 102.7(5) .
C10 Hg C10 B11 -129.5(3) 2_656
B12 Hg C10 B11 -153.8(4) 2_656
B12 Hg C10 B11 -102.7(5) .
B11 Hg C10 B11 106.5(6) 2_656
B11 N11 C11A C13A -67.5(16) .
N12 N11 C11A C13A 84.5(12) .
B11 N11 C11A C12A 60.6(17) .
N12 N11 C11A C12A -147.4(11) .
B12 N12 C14A C16A 132.8(10) .
N11 N12 C14A C16A -79.5(13) .
B12 N12 C14A C15A -114.6(9) .
N11 N12 C14A C15A 33.0(14) .
B11 N11 C11B C12B 63.2(15) .
N12 N11 C11B C12B -147.7(11) .
B11 N11 C11B C13B -66.9(13) .
N12 N11 C11B C13B 82.2(12) .
B12 N12 C14B C16B 72.3(16) .
N11 N12 C14B C16B -137.7(12) .
B12 N12 C14B C15B -63.2(15) .
N11 N12 C14B C15B 86.8(12) .
C11A N11 B11 C10 161.3(11) .
N12 N11 B11 C10 9.5(6) .
C11B N11 B11 C10 162.2(8) .
C11A N11 B11 C18 -16.8(14) .
N12 N11 B11 C18 -168.6(6) .
C11B N11 B11 C18 -15.9(11) .
C11A N11 B11 Hg -147.1(11) .
N12 N11 B11 Hg 61.1(5) .
C11B N11 B11 Hg -146.3(7) .
C17 C10 B11 N11 -156.0(6) .
B12 C10 B11 N11 -9.5(6) .
Hg C10 B11 N11 86.2(4) .
C17 C10 B11 C18 22.1(10) .
B12 C10 B11 C18 168.6(6) .
Hg C10 B11 C18 -95.7(6) .
C17 C10 B11 Hg 117.8(7) .
B12 C10 B11 Hg -95.7(4) .
C10 Hg B11 N11 66.7(6) 2_656
C10 Hg B11 N11 -106.7(6) .
B12 Hg B11 N11 -20.5(10) 2_656
B12 Hg B11 N11 -62.7(4) .
B11 Hg B11 N11 127.8(4) 2_656
C10 Hg B11 C10 173.5(4) 2_656
B12 Hg B11 C10 86.2(8) 2_656
B12 Hg B11 C10 44.0(4) .
B11 Hg B11 C10 -125.5(4) 2_656
C10 Hg B11 C18 -70.7(6) 2_656
C10 Hg B11 C18 115.8(6) .
B12 Hg B11 C18 -157.9(7) 2_656
B12 Hg B11 C18 159.9(6) .
B11 Hg B11 C18 -9.6(4) 2_656
N11 N12 B12 C10 -1.1(7) .
C14B N12 B12 C10 148.9(9) .
C14A N12 B12 C10 153.1(7) .
N11 N12 B12 C19 -178.5(5) .
C14B N12 B12 C19 -28.5(12) .
C14A N12 B12 C19 -24.3(10) .
N11 N12 B12 Hg -54.2(5) .
C14B N12 B12 Hg 95.8(10) .
C14A N12 B12 Hg 100.0(7) .
C17 C10 B12 N12 153.4(7) .
B11 C10 B12 N12 6.3(6) .
Hg C10 B12 N12 -89.9(5) .
C17 C10 B12 C19 -29.2(10) .
B11 C10 B12 C19 -176.3(6) .
Hg C10 B12 C19 87.4(6) .
C17 C10 B12 Hg -116.6(7) .
B11 C10 B12 Hg 96.3(4) .
C10 Hg B12 N12 -78.2(6) 2_656
C10 Hg B12 N12 105.0(6) .
B12 Hg B12 N12 -107.2(4) 2_656
B11 Hg B12 N12 -143.1(7) 2_656
B11 Hg B12 N12 61.1(4) .
C10 Hg B12 C10 176.8(2) 2_656
B12 Hg B12 C10 147.8(4) 2_656
B11 Hg B12 C10 111.9(7) 2_656
B11 Hg B12 C10 -43.9(4) .
C10 Hg B12 C19 54.9(7) 2_656
C10 Hg B12 C19 -121.9(7) .
B12 Hg B12 C19 25.9(4) 2_656
B11 Hg B12 C19 -10.0(10) 2_656
B11 Hg B12 C19 -165.8(6) .
B21 N21 N22 B22 -5.4(8) .
C21B N21 N22 B22 -170.5(7) .
C21A N21 N22 B22 -158.8(9) .
B21 N21 N22 C24A -165.5(8) .
C21A N21 N22 C24A 41.1(12) .
B21 N21 N22 C24B -154.4(9) .
C21B N21 N22 C24B 40.5(11) .
C20 Hg C20 C27 -82.2(5) 2_656
B22 Hg C20 C27 128.3(6) .
B22 Hg C20 C27 64.1(7) 2_656
B21 Hg C20 C27 -39.9(7) 2_656
B21 Hg C20 C27 -128.4(7) .
C20 Hg C20 B22 149.5(4) 2_656
B22 Hg C20 B22 -64.2(8) 2_656
B21 Hg C20 B22 -168.2(4) 2_656
B21 Hg C20 B22 103.3(6) .
C20 Hg C20 B21 46.2(4) 2_656
B22 Hg C20 B21 -103.3(6) .
B22 Hg C20 B21 -167.5(4) 2_656
B21 Hg C20 B21 88.5(7) 2_656
B21 N21 C21A C22A 123.6(10) .
N22 N21 C21A C22A -84.3(13) .
B21 N21 C21A C23A -117.0(10) .
N22 N21 C21A C23A 35.1(14) .
B22 N22 C24A C26A 60.1(15) .
N21 N22 C24A C26A -149.8(9) .
B22 N22 C24A C25A -58.9(18) .
N21 N22 C24A C25A 91.2(14) .
B21 N21 C21B C22B 60.6(19) .
N22 N21 C21B C22B -146.5(9) .
B21 N21 C21B C23B -52(2) .
N22 N21 C21B C23B 100.8(11) .
B22 N22 C24B C25B -103.4(14) .
N21 N22 C24B C25B 45.5(17) .
B22 N22 C24B C26B 121.1(11) .
N21 N22 C24B C26B -90.0(13) .
C21B N21 B21 C20 161.5(14) .
N22 N21 B21 C20 9.8(8) .
C21A N21 B21 C20 167.9(7) .
C21B N21 B21 C28 -16.2(19) .
N22 N21 B21 C28 -167.9(6) .
C21A N21 B21 C28 -9.7(11) .
C21B N21 B21 Hg -147.1(14) .
N22 N21 B21 Hg 61.2(6) .
C21A N21 B21 Hg -140.6(7) .
C27 C20 B21 N21 -159.1(6) .
B22 C20 B21 N21 -10.2(7) .
Hg C20 B21 N21 83.7(5) .
C27 C20 B21 C28 18.5(10) .
B22 C20 B21 C28 167.4(6) .
Hg C20 B21 C28 -98.7(7) .
C27 C20 B21 Hg 117.2(6) .
B22 C20 B21 Hg -93.8(4) .
C20 Hg B21 N21 75.8(7) 2_656
C20 Hg B21 N21 -109.0(7) .
B22 Hg B21 N21 -64.7(5) .
B22 Hg B21 N21 8(2) 2_656
B21 Hg B21 N21 123.5(5) 2_656
C20 Hg B21 C20 -175.2(4) 2_656
B22 Hg B21 C20 44.2(4) .
B22 Hg B21 C20 116.7(17) 2_656
B21 Hg B21 C20 -127.6(4) 2_656
C20 Hg B21 C28 -59.3(7) 2_656
C20 Hg B21 C28 115.9(8) .
B22 Hg B21 C28 160.2(7) .
B22 Hg B21 C28 -127.4(17) 2_656
B21 Hg B21 C28 -11.6(5) 2_656
C24A N22 B22 C20 147.7(11) .
N21 N22 B22 C20 -1.3(7) .
C24B N22 B22 C20 154.7(7) .
C24A N22 B22 C29 -31.7(15) .
N21 N22 B22 C29 179.3(7) .
C24B N22 B22 C29 -24.7(10) .
C24A N22 B22 Hg 93.8(11) .
N21 N22 B22 Hg -55.2(6) .
C24B N22 B22 Hg 100.8(6) .
C27 C20 B22 N22 155.2(6) .
B21 C20 B22 N22 6.7(7) .
Hg C20 B22 N22 -88.9(5) .
C27 C20 B22 C29 -25.4(11) .
B21 C20 B22 C29 -173.9(7) .
Hg C20 B22 C29 90.5(7) .
C27 C20 B22 Hg -115.9(6) .
B21 C20 B22 Hg 95.6(4) .
C20 Hg B22 N22 -71.3(7) 2_656
C20 Hg B22 N22 104.8(6) .
B22 Hg B22 N22 -110.0(5) 2_656
B21 Hg B22 N22 -177.5(15) 2_656
B21 Hg B22 N22 61.6(5) .
C20 Hg B22 C20 -176.1(3) 2_656
B22 Hg B22 C20 145.2(4) 2_656
B21 Hg B22 C20 77.7(18) 2_656
B21 Hg B22 C20 -43.2(4) .
C20 Hg B22 C29 63.7(8) 2_656
C20 Hg B22 C29 -120.2(7) .
B22 Hg B22 C29 25.0(5) 2_656
B21 Hg B22 C29 -42(2) 2_656
B21 Hg B22 C29 -163.4(7) .
